data_4034940
loop_
_publ_author_name
'Saha, Rajib'
'Arunprasath, Dhanarajan'
'Sekar, Govindasamy'

_publ_section_title
;
 Phosphine-Free and Reusable Palladium Nanoparticles-Catalyzed Domino
 Strategy: Synthesis of Indanone Derivatives.
;
_journal_issue 8
_journal_name_full 'The Journal of organic chemistry'
_journal_page_first 4692
_journal_page_last 4702
_journal_paper_doi 10.1021/acs.joc.8b00463
_journal_volume 83
_journal_year 2018
_chemical_formula_sum 'C22 H14 Br F O'
_chemical_formula_weight 393.24
_space_group_crystal_system triclinic
_space_group_IT_number 2
_space_group_name_Hall '-P 1'
_space_group_name_H-M_alt 'P -1'
_atom_sites_solution_hydrogens geom
_audit_creation_method SHELXL-2014/7
_cell_angle_alpha 112.5007(16)
_cell_angle_beta 91.7686(18)
_cell_angle_gamma 99.8707(18)
_cell_formula_units_Z 6
_cell_length_a 10.5874(4)
_cell_length_b 15.9992(6)
_cell_length_c 16.6716(6)
_cell_measurement_reflns_used 9102
_cell_measurement_temperature 296(2)
_cell_measurement_theta_max 23.39
_cell_measurement_theta_min 2.28
_cell_volume 2555.93(17)
_computing_cell_refinement 'Bruker SAINT'
_computing_data_collection 'Bruker APEX2'
_computing_data_reduction 'Bruker SAINT'
_computing_molecular_graphics 'Bruker SHELXTL'
_computing_publication_material 'Bruker SHELXTL'
_computing_structure_refinement 'SHELXL-2014/7 (Sheldrick, 2014)'
_computing_structure_solution 'SHELXS-97 (Sheldrick 2008)'
_diffrn_ambient_temperature 296(2)
_diffrn_measured_fraction_theta_full 0.982
_diffrn_measured_fraction_theta_max 0.982
_diffrn_measurement_device_type 'Bruker APEX-II CCD'
_diffrn_measurement_method '\f and \w scans'
_diffrn_radiation_type MoK\a
_diffrn_radiation_wavelength 0.71073
_diffrn_reflns_av_R_equivalents 0.0592
_diffrn_reflns_av_unetI/netI 0.0741
_diffrn_reflns_Laue_measured_fraction_full 0.982
_diffrn_reflns_Laue_measured_fraction_max 0.982
_diffrn_reflns_limit_h_max 11
_diffrn_reflns_limit_h_min -12
_diffrn_reflns_limit_k_max 19
_diffrn_reflns_limit_k_min -19
_diffrn_reflns_limit_l_max 19
_diffrn_reflns_limit_l_min -19
_diffrn_reflns_number 33666
_diffrn_reflns_point_group_measured_fraction_full 0.982
_diffrn_reflns_point_group_measured_fraction_max 0.982
_diffrn_reflns_theta_full 24.999
_diffrn_reflns_theta_max 24.999
_diffrn_reflns_theta_min 1.406
_exptl_absorpt_coefficient_mu 2.429
_exptl_absorpt_correction_T_max 0.793
_exptl_absorpt_correction_T_min 0.582
_exptl_absorpt_correction_type multi-scan
_exptl_absorpt_process_details 'SADABS V2014/5(Bruker AXS.Inc)'
_exptl_crystal_colour colourless
_exptl_crystal_density_diffrn 1.533
_exptl_crystal_description Block
_exptl_crystal_F_000 1188
_exptl_crystal_size_max 0.250
_exptl_crystal_size_mid 0.220
_exptl_crystal_size_min 0.100
_refine_diff_density_max 0.469
_refine_diff_density_min -0.512
_refine_diff_density_rms 0.058
_refine_ls_extinction_method none
_refine_ls_goodness_of_fit_ref 0.979
_refine_ls_hydrogen_treatment constr
_refine_ls_matrix_type full
_refine_ls_number_parameters 676
_refine_ls_number_reflns 8831
_refine_ls_number_restraints 0
_refine_ls_restrained_S_all 0.979
_refine_ls_R_factor_all 0.0948
_refine_ls_R_factor_gt 0.0365
_refine_ls_shift/su_max 0.001
_refine_ls_shift/su_mean 0.000
_refine_ls_structure_factor_coef Fsqd
_refine_ls_weighting_details 'w=1/[\s^2^(Fo^2^)+(0.0342P)^2^+0.0554P] where P=(Fo^2^+2Fc^2^)/3'
_refine_ls_weighting_scheme calc
_refine_ls_wR_factor_gt 0.0699
_refine_ls_wR_factor_ref 0.0831
_reflns_Friedel_coverage 0.000
_reflns_number_gt 5084
_reflns_number_total 8831
_reflns_threshold_expression 'I > 2\s(I)'
_cod_data_source_file jo8b00463_si_002.cif
_cod_data_source_block 125
_cod_original_cell_volume 2555.92(17)
_cod_database_code 4034940
_shelx_shelxl_version_number 2014/7
_shelx_space_group_comment
; 
The symmetry employed for this shelxl refinement is uniquely defined 
by the following loop, which should always be used as a source of 
symmetry information in preference to the above space-group names. 
They are only intended as comments. 
;
_shelx_estimated_absorpt_t_min 0.582
_shelx_estimated_absorpt_t_max 0.793

loop_
_space_group_symop_operation_xyz
'x, y, z'
'-x, -y, -z'

loop_
_atom_site_label
_atom_site_type_symbol
_atom_site_fract_x
_atom_site_fract_y
_atom_site_fract_z
_atom_site_U_iso_or_equiv
_atom_site_adp_type
_atom_site_occupancy
_atom_site_site_symmetry_order
_atom_site_calc_flag
_atom_site_refinement_flags_posn
_atom_site_refinement_flags_adp
Br1 Br 1.17276(4) 0.12591(3) 0.29088(3) 0.06435(14) Uani 1 1 d . .
Br2 Br 0.17362(4) 0.44720(3) 0.48649(2) 0.05779(13) Uani 1 1 d . .
Br3 Br 0.52281(4) 0.14330(3) 0.27100(2) 0.06751(15) Uani 1 1 d . .
C1 C 1.0031(3) 0.2599(2) 0.05335(19) 0.0357(8) Uani 1 1 d . .
H1 H 0.9809 0.3191 0.0890 0.043 Uiso 1 1 calc R U
C2 C 1.0518(3) 0.2641(2) -0.0304(2) 0.0396(9) Uani 1 1 d . .
C3 C 0.9831(4) 0.2760(2) -0.0962(2) 0.0542(10) Uani 1 1 d . .
H3 H 0.8979 0.2834 -0.0924 0.065 Uiso 1 1 calc R U
C4 C 1.0460(5) 0.2765(3) -0.1678(2) 0.0684(12) Uani 1 1 d . .
H4 H 1.0025 0.2847 -0.2127 0.082 Uiso 1 1 calc R U
C5 C 1.1711(5) 0.2653(3) -0.1733(3) 0.0756(14) Uani 1 1 d . .
H5 H 1.2107 0.2655 -0.2222 0.091 Uiso 1 1 calc R U
C6 C 1.2395(4) 0.2536(3) -0.1084(3) 0.0645(12) Uani 1 1 d . .
H6 H 1.3247 0.2464 -0.1123 0.077 Uiso 1 1 calc R U
C7 C 1.1771(4) 0.2529(2) -0.0371(2) 0.0461(10) Uani 1 1 d . .
C8 C 1.2277(4) 0.2392(2) 0.0398(2) 0.0471(10) Uani 1 1 d . .
C9 C 1.1210(3) 0.2470(2) 0.0984(2) 0.0375(8) Uani 1 1 d . .
C10 C 1.1398(3) 0.2402(2) 0.1748(2) 0.0407(9) Uani 1 1 d . .
H10 H 1.2194 0.2283 0.1872 0.049 Uiso 1 1 calc R U
C11 C 1.0503(3) 0.2491(2) 0.24223(19) 0.0333(8) Uani 1 1 d . .
C12 C 1.0545(3) 0.2048(2) 0.3000(2) 0.0368(8) Uani 1 1 d . .
C13 C 0.9728(3) 0.2151(2) 0.3645(2) 0.0405(9) Uani 1 1 d . .
H13 H 0.9764 0.1848 0.4020 0.049 Uiso 1 1 calc R U
C14 C 0.8866(3) 0.2711(2) 0.3715(2) 0.0412(9) Uani 1 1 d . .
C15 C 0.8788(3) 0.3173(2) 0.3191(2) 0.0474(9) Uani 1 1 d . .
H15 H 0.8193 0.3554 0.3259 0.057 Uiso 1 1 calc R U
C16 C 0.9614(3) 0.3060(2) 0.2554(2) 0.0477(9) Uani 1 1 d . .
H16 H 0.9573 0.3381 0.2194 0.057 Uiso 1 1 calc R U
C17 C 0.8860(3) 0.1836(2) 0.03345(19) 0.0344(8) Uani 1 1 d . .
C18 C 0.7633(4) 0.2025(3) 0.0462(2) 0.0488(10) Uani 1 1 d . .
H18 H 0.7532 0.2635 0.0712 0.059 Uiso 1 1 calc R U
C19 C 0.6559(4) 0.1323(3) 0.0226(2) 0.0609(11) Uani 1 1 d . .
H19 H 0.5747 0.1462 0.0330 0.073 Uiso 1 1 calc R U
C20 C 0.6687(4) 0.0427(3) -0.0158(2) 0.0634(12) Uani 1 1 d . .
H20 H 0.5961 -0.0045 -0.0329 0.076 Uiso 1 1 calc R U
C21 C 0.7893(4) 0.0220(3) -0.0292(2) 0.0585(11) Uani 1 1 d . .
H21 H 0.7985 -0.0392 -0.0546 0.070 Uiso 1 1 calc R U
C22 C 0.8962(3) 0.0922(2) -0.0048(2) 0.0464(9) Uani 1 1 d . .
H22 H 0.9773 0.0777 -0.0144 0.056 Uiso 1 1 calc R U
C23 C 0.3929(3) 0.5828(2) 0.24432(18) 0.0311(8) Uani 1 1 d . .
H23 H 0.4253 0.6489 0.2780 0.037 Uiso 1 1 calc R U
C24 C 0.3421(3) 0.5672(2) 0.15205(19) 0.0332(8) Uani 1 1 d . .
C25 C 0.4120(3) 0.5839(2) 0.0895(2) 0.0478(9) Uani 1 1 d . .
H25 H 0.4994 0.6101 0.1017 0.057 Uiso 1 1 calc R U
C26 C 0.3478(4) 0.5603(3) 0.0078(2) 0.0596(11) Uani 1 1 d . .
H26 H 0.3930 0.5710 -0.0355 0.071 Uiso 1 1 calc R U
C27 C 0.2179(4) 0.5211(3) -0.0106(2) 0.0585(11) Uani 1 1 d . .
H27 H 0.1769 0.5055 -0.0660 0.070 Uiso 1 1 calc R U
C28 C 0.1492(3) 0.5052(2) 0.0519(2) 0.0476(9) Uani 1 1 d . .
H28 H 0.0619 0.4786 0.0396 0.057 Uiso 1 1 calc R U
C29 C 0.2126(3) 0.5296(2) 0.1342(2) 0.0349(8) Uani 1 1 d . .
C30 C 0.1606(3) 0.5191(2) 0.2109(2) 0.0359(8) Uani 1 1 d . .
C31 C 0.2725(3) 0.5510(2) 0.2804(2) 0.0310(8) Uani 1 1 d . .
C32 C 0.2534(3) 0.5439(2) 0.35677(19) 0.0324(8) Uani 1 1 d . .
H32 H 0.1702 0.5170 0.3612 0.039 Uiso 1 1 calc R U
C33 C 0.3455(3) 0.5727(2) 0.43442(19) 0.0304(8) Uani 1 1 d . .
C34 C 0.3225(3) 0.5372(2) 0.4985(2) 0.0346(8) Uani 1 1 d . .
C35 C 0.4073(3) 0.5653(2) 0.5731(2) 0.0387(9) Uani 1 1 d . .
H35 H 0.3917 0.5398 0.6144 0.046 Uiso 1 1 calc R U
C36 C 0.5141(3) 0.6311(2) 0.5843(2) 0.0396(9) Uani 1 1 d . .
C37 C 0.5416(3) 0.6705(2) 0.5253(2) 0.0445(9) Uani 1 1 d . .
H37 H 0.6152 0.7156 0.5347 0.053 Uiso 1 1 calc R U
C38 C 0.4560(3) 0.6406(2) 0.4514(2) 0.0377(8) Uani 1 1 d . .
H38 H 0.4728 0.6671 0.4110 0.045 Uiso 1 1 calc R U
C39 C 0.5012(3) 0.5309(2) 0.24051(18) 0.0307(8) Uani 1 1 d . .
C40 C 0.4766(3) 0.4360(2) 0.20679(19) 0.0368(8) Uani 1 1 d . .
H40 H 0.3918 0.4034 0.1922 0.044 Uiso 1 1 calc R U
C41 C 0.5768(4) 0.3884(2) 0.1944(2) 0.0463(9) Uani 1 1 d . .
H41 H 0.5590 0.3242 0.1720 0.056 Uiso 1 1 calc R U
C42 C 0.7026(4) 0.4359(3) 0.2153(2) 0.0506(10) Uani 1 1 d . .
H42 H 0.7699 0.4040 0.2063 0.061 Uiso 1 1 calc R U
C43 C 0.7280(3) 0.5301(3) 0.2491(2) 0.0541(10) Uani 1 1 d . .
H43 H 0.8130 0.5623 0.2632 0.065 Uiso 1 1 calc R U
C44 C 0.6282(3) 0.5778(2) 0.2624(2) 0.0449(9) Uani 1 1 d . .
H44 H 0.6464 0.6420 0.2863 0.054 Uiso 1 1 calc R U
C45 C 0.7182(3) 0.0868(2) 0.56667(18) 0.0325(8) Uani 1 1 d . .
H45 H 0.7240 0.0215 0.5403 0.039 Uiso 1 1 calc R U
C46 C 0.6715(3) 0.1078(2) 0.6560(2) 0.0332(8) Uani 1 1 d . .
C47 C 0.7324(3) 0.1012(2) 0.7272(2) 0.0494(10) Uani 1 1 d . .
H47 H 0.8110 0.0822 0.7240 0.059 Uiso 1 1 calc R U
C48 C 0.6727(4) 0.1237(3) 0.8035(2) 0.0609(11) Uani 1 1 d . .
H48 H 0.7109 0.1180 0.8517 0.073 Uiso 1 1 calc R U
C49 C 0.5588(4) 0.1542(3) 0.8096(2) 0.0583(11) Uani 1 1 d . .
H49 H 0.5216 0.1698 0.8619 0.070 Uiso 1 1 calc R U
C50 C 0.4987(3) 0.1621(2) 0.7391(2) 0.0476(9) Uani 1 1 d . .
H50 H 0.4215 0.1831 0.7429 0.057 Uiso 1 1 calc R U
C51 C 0.5573(3) 0.1378(2) 0.6623(2) 0.0350(8) Uani 1 1 d . .
C52 C 0.5096(3) 0.1352(2) 0.5770(2) 0.0355(8) Uani 1 1 d . .
C53 C 0.6091(3) 0.1031(2) 0.5166(2) 0.0311(8) Uani 1 1 d . .
C54 C 0.5903(3) 0.0945(2) 0.4336(2) 0.0339(8) Uani 1 1 d . .
H54 H 0.5156 0.1118 0.4200 0.041 Uiso 1 1 calc R U
C55 C 0.6686(3) 0.0623(2) 0.36099(19) 0.0332(8) Uani 1 1 d . .
C56 C 0.6485(3) 0.0776(2) 0.2844(2) 0.0411(9) Uani 1 1 d . .
C57 C 0.7209(4) 0.0464(2) 0.2149(2) 0.0500(10) Uani 1 1 d . .
H57 H 0.7072 0.0578 0.1650 0.060 Uiso 1 1 calc R U
C58 C 0.8125(4) -0.0013(2) 0.2216(2) 0.0509(10) Uani 1 1 d . .
C59 C 0.8347(3) -0.0208(2) 0.2929(2) 0.0472(9) Uani 1 1 d . .
H59 H 0.8966 -0.0547 0.2953 0.057 Uiso 1 1 calc R U
C60 C 0.7619(3) 0.0117(2) 0.3615(2) 0.0388(9) Uani 1 1 d . .
H60 H 0.7765 -0.0012 0.4105 0.047 Uiso 1 1 calc R U
C61 C 0.8496(3) 0.1456(2) 0.57299(18) 0.0283(8) Uani 1 1 d . .
C62 C 0.8631(3) 0.2386(2) 0.59065(19) 0.0357(8) Uani 1 1 d . .
H62 H 0.7905 0.2651 0.5975 0.043 Uiso 1 1 calc R U
C63 C 0.9827(3) 0.2926(2) 0.5983(2) 0.0451(9) Uani 1 1 d . .
H63 H 0.9904 0.3553 0.6108 0.054 Uiso 1 1 calc R U
C64 C 1.0906(3) 0.2543(3) 0.5874(2) 0.0478(10) Uani 1 1 d . .
H64 H 1.1709 0.2904 0.5906 0.057 Uiso 1 1 calc R U
C65 C 1.0797(3) 0.1630(3) 0.5718(2) 0.0528(10) Uani 1 1 d . .
H65 H 1.1529 0.1371 0.5654 0.063 Uiso 1 1 calc R U
C66 C 0.9598(3) 0.1088(2) 0.5655(2) 0.0439(9) Uani 1 1 d . .
H66 H 0.9533 0.0470 0.5561 0.053 Uiso 1 1 calc R U
F1 F 0.8046(2) 0.28066(14) 0.43401(12) 0.0612(6) Uani 1 1 d . .
F2 F 0.59800(19) 0.65879(13) 0.65688(12) 0.0603(6) Uani 1 1 d . .
F3 F 0.8836(2) -0.03129(15) 0.15399(13) 0.0763(7) Uani 1 1 d . .
O1 O 1.3331(3) 0.22375(18) 0.05385(16) 0.0681(8) Uani 1 1 d . .
O2 O 0.0478(2) 0.49206(16) 0.21799(14) 0.0519(7) Uani 1 1 d . .
O3 O 0.4096(2) 0.15532(16) 0.55899(14) 0.0506(6) Uani 1 1 d . .

loop_
_atom_site_aniso_label
_atom_site_aniso_U_11
_atom_site_aniso_U_22
_atom_site_aniso_U_33
_atom_site_aniso_U_23
_atom_site_aniso_U_13
_atom_site_aniso_U_12
Br1 0.0598(3) 0.0643(3) 0.0834(3) 0.0369(3) 0.0117(2) 0.0305(2)
Br2 0.0525(3) 0.0702(3) 0.0519(3) 0.0329(2) 0.00473(18) -0.0056(2)
Br3 0.0778(3) 0.0910(4) 0.0482(3) 0.0315(2) 0.0092(2) 0.0439(3)
C1 0.043(2) 0.033(2) 0.027(2) 0.0063(16) 0.0066(16) 0.0074(17)
C2 0.045(3) 0.032(2) 0.032(2) 0.0061(17) 0.0083(17) -0.0023(17)
C3 0.062(3) 0.048(3) 0.048(3) 0.018(2) 0.009(2) 0.003(2)
C4 0.094(4) 0.065(3) 0.045(3) 0.027(2) 0.013(2) -0.001(3)
C5 0.104(4) 0.065(3) 0.053(3) 0.025(3) 0.036(3) -0.004(3)
C6 0.070(3) 0.057(3) 0.056(3) 0.015(2) 0.028(2) 0.000(2)
C7 0.052(3) 0.036(2) 0.035(2) 0.0036(18) 0.0199(19) -0.0070(18)
C8 0.046(3) 0.034(2) 0.044(3) 0.0001(19) 0.013(2) -0.0011(18)
C9 0.039(2) 0.035(2) 0.030(2) 0.0037(17) 0.0049(16) 0.0030(16)
C10 0.034(2) 0.034(2) 0.047(2) 0.0077(18) 0.0061(17) 0.0058(16)
C11 0.038(2) 0.030(2) 0.029(2) 0.0076(17) -0.0023(15) 0.0072(16)
C12 0.034(2) 0.028(2) 0.041(2) 0.0069(18) -0.0051(17) 0.0055(15)
C13 0.052(2) 0.035(2) 0.034(2) 0.0142(17) 0.0013(18) 0.0065(18)
C14 0.051(2) 0.041(2) 0.031(2) 0.0112(19) 0.0098(18) 0.0150(18)
C15 0.059(3) 0.054(3) 0.040(2) 0.022(2) 0.0140(19) 0.0311(19)
C16 0.061(3) 0.054(3) 0.040(2) 0.026(2) 0.0106(19) 0.026(2)
C17 0.039(2) 0.039(2) 0.0219(19) 0.0095(17) 0.0069(15) 0.0042(17)
C18 0.049(3) 0.056(3) 0.036(2) 0.0093(19) 0.0148(18) 0.016(2)
C19 0.038(3) 0.087(4) 0.049(3) 0.020(3) 0.0127(19) 0.006(2)
C20 0.054(3) 0.076(4) 0.047(3) 0.023(3) 0.006(2) -0.016(2)
C21 0.072(3) 0.041(3) 0.054(3) 0.015(2) 0.005(2) -0.003(2)
C22 0.044(2) 0.041(3) 0.051(2) 0.016(2) 0.0059(18) 0.0043(19)
C23 0.035(2) 0.029(2) 0.0249(19) 0.0062(16) -0.0003(15) 0.0057(15)
C24 0.043(2) 0.031(2) 0.029(2) 0.0138(16) 0.0045(17) 0.0138(16)
C25 0.046(2) 0.061(3) 0.041(2) 0.025(2) 0.0062(19) 0.0098(18)
C26 0.067(3) 0.086(3) 0.042(3) 0.037(2) 0.017(2) 0.025(2)
C27 0.066(3) 0.079(3) 0.036(2) 0.027(2) 0.000(2) 0.022(2)
C28 0.044(2) 0.057(3) 0.045(2) 0.023(2) -0.0033(19) 0.0109(18)
C29 0.036(2) 0.040(2) 0.031(2) 0.0153(17) -0.0006(16) 0.0119(16)
C30 0.040(2) 0.035(2) 0.036(2) 0.0156(17) 0.0037(17) 0.0127(17)
C31 0.035(2) 0.030(2) 0.029(2) 0.0105(16) 0.0036(16) 0.0119(15)
C32 0.034(2) 0.030(2) 0.033(2) 0.0112(17) 0.0059(16) 0.0079(15)
C33 0.038(2) 0.029(2) 0.0246(19) 0.0082(16) 0.0063(15) 0.0117(16)
C34 0.038(2) 0.033(2) 0.031(2) 0.0087(17) 0.0113(16) 0.0108(16)
C35 0.053(2) 0.039(2) 0.023(2) 0.0113(17) 0.0053(17) 0.0106(19)
C36 0.052(3) 0.041(2) 0.018(2) 0.0030(18) -0.0033(17) 0.0112(19)
C37 0.050(2) 0.039(2) 0.035(2) 0.0094(19) -0.0016(18) -0.0012(17)
C38 0.051(2) 0.031(2) 0.029(2) 0.0102(17) 0.0093(17) 0.0087(18)
C39 0.035(2) 0.038(2) 0.0202(18) 0.0118(16) 0.0021(14) 0.0071(17)
C40 0.035(2) 0.041(2) 0.032(2) 0.0125(18) 0.0039(15) 0.0054(17)
C41 0.062(3) 0.045(2) 0.038(2) 0.0164(19) 0.0088(19) 0.025(2)
C42 0.048(3) 0.081(3) 0.032(2) 0.022(2) 0.0071(18) 0.037(2)
C43 0.031(2) 0.083(3) 0.043(2) 0.019(2) 0.0001(17) 0.013(2)
C44 0.041(2) 0.048(2) 0.040(2) 0.0139(19) -0.0008(17) 0.0053(19)
C45 0.039(2) 0.026(2) 0.032(2) 0.0086(16) 0.0078(15) 0.0099(16)
C46 0.039(2) 0.027(2) 0.030(2) 0.0085(16) 0.0039(16) -0.0003(16)
C47 0.052(3) 0.057(3) 0.044(2) 0.024(2) 0.007(2) 0.0117(19)
C48 0.073(3) 0.073(3) 0.040(3) 0.029(2) 0.006(2) 0.004(2)
C49 0.064(3) 0.069(3) 0.036(2) 0.016(2) 0.017(2) 0.006(2)
C50 0.047(2) 0.048(2) 0.042(2) 0.013(2) 0.0129(19) 0.0050(18)
C51 0.039(2) 0.032(2) 0.028(2) 0.0075(16) 0.0078(16) 0.0028(16)
C52 0.037(2) 0.027(2) 0.040(2) 0.0119(17) 0.0080(17) 0.0008(16)
C53 0.034(2) 0.028(2) 0.028(2) 0.0085(16) 0.0057(15) 0.0034(15)
C54 0.030(2) 0.032(2) 0.038(2) 0.0113(17) 0.0042(16) 0.0057(15)
C55 0.038(2) 0.031(2) 0.026(2) 0.0074(16) 0.0015(15) 0.0046(16)
C56 0.042(2) 0.041(2) 0.036(2) 0.0104(18) 0.0049(17) 0.0093(17)
C57 0.065(3) 0.057(3) 0.027(2) 0.0141(19) 0.0107(19) 0.015(2)
C58 0.064(3) 0.045(3) 0.039(2) 0.008(2) 0.023(2) 0.016(2)
C59 0.051(3) 0.043(2) 0.047(3) 0.012(2) 0.0102(19) 0.0190(18)
C60 0.047(2) 0.035(2) 0.031(2) 0.0094(17) 0.0053(17) 0.0075(17)
C61 0.033(2) 0.031(2) 0.0198(18) 0.0071(15) 0.0042(14) 0.0098(16)
C62 0.035(2) 0.037(2) 0.035(2) 0.0124(18) 0.0035(15) 0.0117(17)
C63 0.045(3) 0.043(2) 0.044(2) 0.0157(19) -0.0007(18) 0.003(2)
C64 0.036(2) 0.063(3) 0.038(2) 0.017(2) 0.0012(16) -0.001(2)
C65 0.034(3) 0.063(3) 0.055(3) 0.014(2) 0.0038(18) 0.016(2)
C66 0.043(3) 0.037(2) 0.050(2) 0.0123(19) 0.0070(17) 0.0166(19)
F1 0.0744(16) 0.0756(16) 0.0506(13) 0.0342(12) 0.0301(11) 0.0328(12)
F2 0.0689(15) 0.0664(15) 0.0364(13) 0.0168(11) -0.0112(10) 0.0005(11)
F3 0.0876(18) 0.0879(18) 0.0543(14) 0.0186(13) 0.0415(12) 0.0365(14)
O1 0.0399(18) 0.088(2) 0.0689(19) 0.0208(16) 0.0160(14) 0.0169(15)
O2 0.0330(16) 0.0732(19) 0.0561(17) 0.0344(14) 0.0010(12) 0.0064(13)
O3 0.0402(16) 0.0657(18) 0.0550(17) 0.0288(14) 0.0150(12) 0.0201(13)

loop_
_atom_type_symbol
_atom_type_description
_atom_type_scat_dispersion_real
_atom_type_scat_dispersion_imag
_atom_type_scat_source
C C 0.0033 0.0016 'International Tables Vol C Tables 4.2.6.8 and 6.1.1.4'
H H 0.0000 0.0000 'International Tables Vol C Tables 4.2.6.8 and 6.1.1.4'
O O 0.0106 0.0060 'International Tables Vol C Tables 4.2.6.8 and 6.1.1.4'
F F 0.0171 0.0103 'International Tables Vol C Tables 4.2.6.8 and 6.1.1.4'
Br Br -0.2901 2.4595 'International Tables Vol C Tables 4.2.6.8 and 6.1.1.4'

loop_
_geom_angle_atom_site_label_1
_geom_angle_atom_site_label_2
_geom_angle_atom_site_label_3
_geom_angle
C17 C1 C9 114.8(3)
C17 C1 C2 111.1(2)
C9 C1 C2 102.5(3)
C17 C1 H1 109.4
C9 C1 H1 109.4
C2 C1 H1 109.4
C7 C2 C3 120.5(3)
C7 C2 C1 112.4(3)
C3 C2 C1 127.1(3)
C4 C3 C2 117.6(4)
C4 C3 H3 121.2
C2 C3 H3 121.2
C5 C4 C3 121.0(4)
C5 C4 H4 119.5
C3 C4 H4 119.5
C4 C5 C6 121.6(4)
C4 C5 H5 119.2
C6 C5 H5 119.2
C5 C6 C7 117.5(4)
C5 C6 H6 121.2
C7 C6 H6 121.2
C2 C7 C6 121.8(4)
C2 C7 C8 110.1(3)
C6 C7 C8 128.1(4)
O1 C8 C7 127.9(3)
O1 C8 C9 126.0(4)
C7 C8 C9 106.0(3)
C10 C9 C8 119.9(3)
C10 C9 C1 131.2(3)
C8 C9 C1 108.9(3)
C9 C10 C11 128.3(3)
C9 C10 H10 115.9
C11 C10 H10 115.9
C16 C11 C12 115.9(3)
C16 C11 C10 121.8(3)
C12 C11 C10 122.3(3)
C13 C12 C11 122.2(3)
C13 C12 Br1 117.2(3)
C11 C12 Br1 120.6(2)
C14 C13 C12 117.9(3)
C14 C13 H13 121.1
C12 C13 H13 121.1
C15 C14 F1 118.5(3)
C15 C14 C13 123.1(3)
F1 C14 C13 118.3(3)
C14 C15 C16 117.9(3)
C14 C15 H15 121.0
C16 C15 H15 121.0
C15 C16 C11 123.0(3)
C15 C16 H16 118.5
C11 C16 H16 118.5
C22 C17 C18 117.4(3)
C22 C17 C1 120.8(3)
C18 C17 C1 121.5(3)
C19 C18 C17 121.2(4)
C19 C18 H18 119.4
C17 C18 H18 119.4
C20 C19 C18 120.1(4)
C20 C19 H19 119.9
C18 C19 H19 119.9
C19 C20 C21 119.9(4)
C19 C20 H20 120.0
C21 C20 H20 120.0
C22 C21 C20 119.7(4)
C22 C21 H21 120.1
C20 C21 H21 120.1
C21 C22 C17 121.6(4)
C21 C22 H22 119.2
C17 C22 H22 119.2
C39 C23 C31 115.8(3)
C39 C23 C24 109.8(2)
C31 C23 C24 102.6(2)
C39 C23 H23 109.5
C31 C23 H23 109.5
C24 C23 H23 109.5
C29 C24 C25 121.0(3)
C29 C24 C23 111.8(3)
C25 C24 C23 127.2(3)
C24 C25 C26 117.9(3)
C24 C25 H25 121.1
C26 C25 H25 121.1
C27 C26 C25 121.2(3)
C27 C26 H26 119.4
C25 C26 H26 119.4
C28 C27 C26 120.6(3)
C28 C27 H27 119.7
C26 C27 H27 119.7
C27 C28 C29 118.6(3)
C27 C28 H28 120.7
C29 C28 H28 120.7
C24 C29 C28 120.8(3)
C24 C29 C30 110.5(3)
C28 C29 C30 128.7(3)
O2 C30 C29 126.8(3)
O2 C30 C31 126.7(3)
C29 C30 C31 106.5(3)
C32 C31 C30 119.1(3)
C32 C31 C23 132.3(3)
C30 C31 C23 108.5(3)
C31 C32 C33 128.9(3)
C31 C32 H32 115.5
C33 C32 H32 115.5
C38 C33 C34 116.2(3)
C38 C33 C32 122.3(3)
C34 C33 C32 121.4(3)
C35 C34 C33 122.0(3)
C35 C34 Br2 116.8(2)
C33 C34 Br2 121.2(2)
C36 C35 C34 118.1(3)
C36 C35 H35 120.9
C34 C35 H35 120.9
F2 C36 C35 118.6(3)
F2 C36 C37 118.2(3)
C35 C36 C37 123.1(3)
C36 C37 C38 117.4(3)
C36 C37 H37 121.3
C38 C37 H37 121.3
C37 C38 C33 123.0(3)
C37 C38 H38 118.5
C33 C38 H38 118.5
C40 C39 C44 118.6(3)
C40 C39 C23 120.7(3)
C44 C39 C23 120.4(3)
C39 C40 C41 120.6(3)
C39 C40 H40 119.7
C41 C40 H40 119.7
C42 C41 C40 120.1(3)
C42 C41 H41 119.9
C40 C41 H41 119.9
C43 C42 C41 119.7(3)
C43 C42 H42 120.1
C41 C42 H42 120.1
C42 C43 C44 120.3(3)
C42 C43 H43 119.9
C44 C43 H43 119.9
C43 C44 C39 120.6(3)
C43 C44 H44 119.7
C39 C44 H44 119.7
C46 C45 C61 111.1(2)
C46 C45 C53 102.5(3)
C61 C45 C53 115.6(2)
C46 C45 H45 109.1
C61 C45 H45 109.1
C53 C45 H45 109.1
C51 C46 C47 120.3(3)
C51 C46 C45 112.6(3)
C47 C46 C45 127.1(3)
C46 C47 C48 118.0(4)
C46 C47 H47 121.0
C48 C47 H47 121.0
C49 C48 C47 121.5(4)
C49 C48 H48 119.3
C47 C48 H48 119.3
C48 C49 C50 120.7(3)
C48 C49 H49 119.6
C50 C49 H49 119.6
C49 C50 C51 117.7(3)
C49 C50 H50 121.2
C51 C50 H50 121.2
C46 C51 C50 121.8(3)
C46 C51 C52 109.9(3)
C50 C51 C52 128.2(3)
O3 C52 C51 127.2(3)
O3 C52 C53 126.5(3)
C51 C52 C53 106.3(3)
C54 C53 C52 119.0(3)
C54 C53 C45 132.3(3)
C52 C53 C45 108.7(3)
C53 C54 C55 130.3(3)
C53 C54 H54 114.8
C55 C54 H54 114.8
C60 C55 C56 115.8(3)
C60 C55 C54 122.6(3)
C56 C55 C54 121.5(3)
C57 C56 C55 121.9(3)
C57 C56 Br3 116.3(3)
C55 C56 Br3 121.8(2)
C58 C57 C56 118.3(3)
C58 C57 H57 120.8
C56 C57 H57 120.8
F3 C58 C57 118.3(3)
F3 C58 C59 118.8(3)
C57 C58 C59 122.8(3)
C58 C59 C60 117.7(3)
C58 C59 H59 121.2
C60 C59 H59 121.2
C59 C60 C55 123.3(3)
C59 C60 H60 118.3
C55 C60 H60 118.3
C62 C61 C66 118.2(3)
C62 C61 C45 120.8(3)
C66 C61 C45 120.9(3)
C63 C62 C61 121.0(3)
C63 C62 H62 119.5
C61 C62 H62 119.5
C64 C63 C62 120.2(3)
C64 C63 H63 119.9
C62 C63 H63 119.9
C65 C64 C63 119.8(3)
C65 C64 H64 120.1
C63 C64 H64 120.1
C64 C65 C66 120.1(3)
C64 C65 H65 119.9
C66 C65 H65 119.9
C61 C66 C65 120.7(3)
C61 C66 H66 119.6
C65 C66 H66 119.6

loop_
_geom_bond_atom_site_label_1
_geom_bond_atom_site_label_2
_geom_bond_distance
Br1 C12 1.895(3)
Br2 C34 1.892(3)
Br3 C56 1.888(3)
C1 C17 1.510(4)
C1 C9 1.521(4)
C1 C2 1.524(4)
C1 H1 0.9800
C2 C7 1.371(4)
C2 C3 1.389(4)
C3 C4 1.387(5)
C3 H3 0.9300
C4 C5 1.368(5)
C4 H4 0.9300
C5 C6 1.371(5)
C5 H5 0.9300
C6 C7 1.380(5)
C6 H6 0.9300
C7 C8 1.481(5)
C8 O1 1.218(4)
C8 C9 1.505(4)
C9 C10 1.331(4)
C10 C11 1.473(4)
C10 H10 0.9300
C11 C16 1.384(4)
C11 C12 1.402(4)
C12 C13 1.379(4)
C13 C14 1.362(4)
C13 H13 0.9300
C14 C15 1.352(4)
C14 F1 1.357(3)
C15 C16 1.375(4)
C15 H15 0.9300
C16 H16 0.9300
C17 C22 1.379(4)
C17 C18 1.389(4)
C18 C19 1.380(5)
C18 H18 0.9300
C19 C20 1.361(5)
C19 H19 0.9300
C20 C21 1.377(5)
C20 H20 0.9300
C21 C22 1.377(4)
C21 H21 0.9300
C22 H22 0.9300
C23 C39 1.516(4)
C23 C31 1.518(4)
C23 C24 1.526(4)
C23 H23 0.9800
C24 C29 1.373(4)
C24 C25 1.379(4)
C25 C26 1.386(4)
C25 H25 0.9300
C26 C27 1.382(5)
C26 H26 0.9300
C27 C28 1.365(5)
C27 H27 0.9300
C28 C29 1.389(4)
C28 H28 0.9300
C29 C30 1.464(4)
C30 O2 1.224(3)
C30 C31 1.504(4)
C31 C32 1.339(4)
C32 C33 1.467(4)
C32 H32 0.9300
C33 C38 1.392(4)
C33 C34 1.398(4)
C34 C35 1.386(4)
C35 C36 1.360(4)
C35 H35 0.9300
C36 F2 1.356(3)
C36 C37 1.371(4)
C37 C38 1.378(4)
C37 H37 0.9300
C38 H38 0.9300
C39 C40 1.375(4)
C39 C44 1.385(4)
C40 C41 1.384(4)
C40 H40 0.9300
C41 C42 1.377(5)
C41 H41 0.9300
C42 C43 1.364(5)
C42 H42 0.9300
C43 C44 1.382(4)
C43 H43 0.9300
C44 H44 0.9300
C45 C46 1.515(4)
C45 C61 1.516(4)
C45 C53 1.520(4)
C45 H45 0.9800
C46 C51 1.368(4)
C46 C47 1.381(4)
C47 C48 1.388(4)
C47 H47 0.9300
C48 C49 1.368(5)
C48 H48 0.9300
C49 C50 1.377(4)
C49 H49 0.9300
C50 C51 1.389(4)
C50 H50 0.9300
C51 C52 1.476(4)
C52 O3 1.219(3)
C52 C53 1.499(4)
C53 C54 1.342(4)
C54 C55 1.467(4)
C54 H54 0.9300
C55 C60 1.382(4)
C55 C56 1.407(4)
C56 C57 1.385(4)
C57 C58 1.359(5)
C57 H57 0.9300
C58 F3 1.353(4)
C58 C59 1.362(4)
C59 C60 1.380(4)
C59 H59 0.9300
C60 H60 0.9300
C61 C62 1.382(4)
C61 C66 1.383(4)
C62 C63 1.377(4)
C62 H62 0.9300
C63 C64 1.371(4)
C63 H63 0.9300
C64 C65 1.366(5)
C64 H64 0.9300
C65 C66 1.385(5)
C65 H65 0.9300
C66 H66 0.9300

loop_
_geom_torsion_atom_site_label_1
_geom_torsion_atom_site_label_2
_geom_torsion_atom_site_label_3
_geom_torsion_atom_site_label_4
_geom_torsion
C17 C1 C2 C7 -121.4(3)
C9 C1 C2 C7 1.6(3)
C17 C1 C2 C3 57.5(4)
C9 C1 C2 C3 -179.5(3)
C7 C2 C3 C4 -0.3(5)
C1 C2 C3 C4 -179.1(3)
C2 C3 C4 C5 0.3(5)
C3 C4 C5 C6 -0.4(6)
C4 C5 C6 C7 0.5(6)
C3 C2 C7 C6 0.4(5)
C1 C2 C7 C6 179.4(3)
C3 C2 C7 C8 -178.5(3)
C1 C2 C7 C8 0.5(4)
C5 C6 C7 C2 -0.4(5)
C5 C6 C7 C8 178.3(3)
C2 C7 C8 O1 177.0(3)
C6 C7 C8 O1 -1.8(6)
C2 C7 C8 C9 -2.4(4)
C6 C7 C8 C9 178.8(3)
O1 C8 C9 C10 2.5(5)
C7 C8 C9 C10 -178.1(3)
O1 C8 C9 C1 -176.0(3)
C7 C8 C9 C1 3.4(3)
C17 C1 C9 C10 -60.8(5)
C2 C1 C9 C10 178.7(3)
C17 C1 C9 C8 117.5(3)
C2 C1 C9 C8 -3.0(3)
C8 C9 C10 C11 177.6(3)
C1 C9 C10 C11 -4.2(6)
C9 C10 C11 C16 -31.0(5)
C9 C10 C11 C12 152.6(3)
C16 C11 C12 C13 1.7(5)
C10 C11 C12 C13 178.3(3)
C16 C11 C12 Br1 -179.3(2)
C10 C11 C12 Br1 -2.6(4)
C11 C12 C13 C14 -0.5(5)
Br1 C12 C13 C14 -179.6(2)
C12 C13 C14 C15 -0.7(5)
C12 C13 C14 F1 179.1(3)
F1 C14 C15 C16 -179.2(3)
C13 C14 C15 C16 0.6(5)
C14 C15 C16 C11 0.7(5)
C12 C11 C16 C15 -1.8(5)
C10 C11 C16 C15 -178.5(3)
C9 C1 C17 C22 -47.0(4)
C2 C1 C17 C22 68.7(4)
C9 C1 C17 C18 138.3(3)
C2 C1 C17 C18 -106.0(3)
C22 C17 C18 C19 0.9(5)
C1 C17 C18 C19 175.8(3)
C17 C18 C19 C20 -1.5(5)
C18 C19 C20 C21 1.5(6)
C19 C20 C21 C22 -1.0(5)
C20 C21 C22 C17 0.3(5)
C18 C17 C22 C21 -0.3(5)
C1 C17 C22 C21 -175.2(3)
C39 C23 C24 C29 122.2(3)
C31 C23 C24 C29 -1.5(3)
C39 C23 C24 C25 -55.6(4)
C31 C23 C24 C25 -179.2(3)
C29 C24 C25 C26 -0.9(5)
C23 C24 C25 C26 176.7(3)
C24 C25 C26 C27 -0.1(5)
C25 C26 C27 C28 0.4(6)
C26 C27 C28 C29 0.3(5)
C25 C24 C29 C28 1.6(5)
C23 C24 C29 C28 -176.3(3)
C25 C24 C29 C30 -179.8(3)
C23 C24 C29 C30 2.3(4)
C27 C28 C29 C24 -1.3(5)
C27 C28 C29 C30 -179.7(3)
C24 C29 C30 O2 176.1(3)
C28 C29 C30 O2 -5.4(6)
C24 C29 C30 C31 -2.2(3)
C28 C29 C30 C31 176.3(3)
O2 C30 C31 C32 5.4(5)
C29 C30 C31 C32 -176.3(3)
O2 C30 C31 C23 -177.1(3)
C29 C30 C31 C23 1.2(3)
C39 C23 C31 C32 57.6(4)
C24 C23 C31 C32 177.1(3)
C39 C23 C31 C30 -119.4(3)
C24 C23 C31 C30 0.1(3)
C30 C31 C32 C33 -177.9(3)
C23 C31 C32 C33 5.4(5)
C31 C32 C33 C38 23.2(5)
C31 C32 C33 C34 -161.0(3)
C38 C33 C34 C35 -2.5(4)
C32 C33 C34 C35 -178.6(3)
C38 C33 C34 Br2 178.1(2)
C32 C33 C34 Br2 2.0(4)
C33 C34 C35 C36 1.7(5)
Br2 C34 C35 C36 -178.9(2)
C34 C35 C36 F2 -179.7(3)
C34 C35 C36 C37 -0.2(5)
F2 C36 C37 C38 179.2(3)
C35 C36 C37 C38 -0.3(5)
C36 C37 C38 C33 -0.6(5)
C34 C33 C38 C37 2.0(5)
C32 C33 C38 C37 178.0(3)
C31 C23 C39 C40 47.2(4)
C24 C23 C39 C40 -68.4(4)
C31 C23 C39 C44 -139.6(3)
C24 C23 C39 C44 104.8(3)
C44 C39 C40 C41 -0.5(4)
C23 C39 C40 C41 172.8(3)
C39 C40 C41 C42 -0.5(5)
C40 C41 C42 C43 0.7(5)
C41 C42 C43 C44 0.0(5)
C42 C43 C44 C39 -0.9(5)
C40 C39 C44 C43 1.2(5)
C23 C39 C44 C43 -172.1(3)
C61 C45 C46 C51 120.6(3)
C53 C45 C46 C51 -3.4(3)
C61 C45 C46 C47 -58.1(4)
C53 C45 C46 C47 177.9(3)
C51 C46 C47 C48 1.4(5)
C45 C46 C47 C48 -180.0(3)
C46 C47 C48 C49 -1.9(5)
C47 C48 C49 C50 1.0(6)
C48 C49 C50 C51 0.3(5)
C47 C46 C51 C50 -0.2(5)
C45 C46 C51 C50 -179.0(3)
C47 C46 C51 C52 -177.8(3)
C45 C46 C51 C52 3.4(4)
C49 C50 C51 C46 -0.7(5)
C49 C50 C51 C52 176.4(3)
C46 C51 C52 O3 178.3(3)
C50 C51 C52 O3 0.9(6)
C46 C51 C52 C53 -1.9(3)
C50 C51 C52 C53 -179.3(3)
O3 C52 C53 C54 -0.1(5)
C51 C52 C53 C54 -179.9(3)
O3 C52 C53 C45 179.5(3)
C51 C52 C53 C45 -0.4(3)
C46 C45 C53 C54 -178.4(3)
C61 C45 C53 C54 60.6(4)
C46 C45 C53 C52 2.1(3)
C61 C45 C53 C52 -118.9(3)
C52 C53 C54 C55 -177.9(3)
C45 C53 C54 C55 2.7(6)
C53 C54 C55 C60 17.7(5)
C53 C54 C55 C56 -165.4(3)
C60 C55 C56 C57 -2.0(5)
C54 C55 C56 C57 -179.1(3)
C60 C55 C56 Br3 178.8(2)
C54 C55 C56 Br3 1.7(4)
C55 C56 C57 C58 0.8(5)
Br3 C56 C57 C58 -179.9(3)
C56 C57 C58 F3 -179.6(3)
C56 C57 C58 C59 1.0(6)
F3 C58 C59 C60 179.2(3)
C57 C58 C59 C60 -1.4(5)
C58 C59 C60 C55 0.1(5)
C56 C55 C60 C59 1.6(5)
C54 C55 C60 C59 178.6(3)
C46 C45 C61 C62 -73.2(3)
C53 C45 C61 C62 43.0(4)
C46 C45 C61 C66 103.6(3)
C53 C45 C61 C66 -140.2(3)
C66 C61 C62 C63 1.7(4)
C45 C61 C62 C63 178.6(3)
C61 C62 C63 C64 0.7(5)
C62 C63 C64 C65 -2.1(5)
C63 C64 C65 C66 1.1(5)
C62 C61 C66 C65 -2.7(5)
C45 C61 C66 C65 -179.6(3)
C64 C65 C66 C61 1.4(5)
